data_4321869
loop_
_publ_author_name
'Roland K. O. Sigel'
'Michal Sabat'
'Eva Freisinger'
'Amanda Mower'
'Bernhard Lippert'

_publ_contact_author_address
; Fachbereich Chemie
  Universit\"at Dortmund
  Otto-Hahn-Str. 8
  D-44221 Dortmund
  Germany
;
_publ_contact_author_email lippert@pop.uni-dortmund.de
_publ_contact_author_fax 'Int. code + (231) 755-3797'
_publ_contact_author_name 'Prof. Bernhard Lippert'
_publ_contact_author_phone '231 755-3840'
_publ_section_title
;
 Metal-Modified Base Pairs Involving Different Donor Sites of Purine
 Nucleobases: trans-[a2Pt(7,9-DimeG-N1)(9-EtGH-N7)]2+ and
 trans-[a2Pt(7,9-DimeG-N1)(9-EtG-N7)]+ (a = NH3 or CH3NH2; 9-EtGH =
 9-Ethylguanine; 7,9-DimeG = 7,9-Dimethylguanine). Possible Relevance to
 Metalated DNA Triplex Structures
;
_journal_name_full 'Inorganic Chemistry'
_journal_page_first 1481
_journal_page_last 1490
_journal_paper_doi 10.1021/ic981005o
_journal_volume 38
_journal_year 1999
_chemical_formula_structural 'trans-[(CH3NH2)2Pt(7,9-DMG)(9-EtG)]ClO4 *3 H2O'
_chemical_formula_sum 'C16 H33 Cl N12 O9 Pt'
_chemical_formula_weight 768.08
_chemical_name_systematic
; 
 ? 
;
_space_group_IT_number 15
_symmetry_cell_setting monoclinic
_symmetry_space_group_name_Hall '-C 2yc'
_symmetry_space_group_name_H-M 'C 1 2/c 1'
_atom_sites_solution_hydrogens geom
_atom_sites_solution_primary patterson
_atom_sites_solution_secondary difmap
_audit_creation_method SHELXL
_cell_angle_alpha 90.00
_cell_angle_beta 93.73(3)
_cell_angle_gamma 90.00
_cell_formula_units_Z 8
_cell_length_a 23.296(5)
_cell_length_b 10.566(2)
_cell_length_c 22.327(4)
_cell_measurement_reflns_used 35116
_cell_measurement_temperature 293(2)
_cell_measurement_theta_max 21.55
_cell_measurement_theta_min 1.75
_cell_volume 5484.0(19)
_computing_cell_refinement 'DENZO, SCALEPACK (Otwinowski, Minor, 1997)'
_computing_data_collection 'KappaCCD (Nonius BV, Netherlands)'
_computing_data_reduction 'DENZO, SCALEPACK (Otwinowski, Minor, 1997)'
_computing_molecular_graphics 'Siemens SHELXTL-PLUS(VMS)'
_computing_publication_material SHELXL-93
_computing_structure_refinement 'SHELXL-93 (Sheldrick, 1993)'
_computing_structure_solution 'SHELXS-86 (Sheldrick, 1990)'
_diffrn_ambient_temperature 293(2)
_diffrn_measurement_device Enraf-Nonius-KappaCCD
_diffrn_measurement_method 'profile fitted'
_diffrn_radiation_monochromator graphite
_diffrn_radiation_source 'fine-focus sealed tube'
_diffrn_radiation_type MoK\a
_diffrn_radiation_wavelength 0.71069
_diffrn_reflns_av_R_equivalents 0.091
_diffrn_reflns_av_sigmaI/netI 0.2250
_diffrn_reflns_limit_h_max 23
_diffrn_reflns_limit_h_min -24
_diffrn_reflns_limit_k_max 0
_diffrn_reflns_limit_k_min -10
_diffrn_reflns_limit_l_max 23
_diffrn_reflns_limit_l_min -23
_diffrn_reflns_number 35116
_diffrn_reflns_theta_max 21.55
_diffrn_reflns_theta_min 1.75
_exptl_absorpt_coefficient_mu 5.282
_exptl_absorpt_correction_T_max 0.8576
_exptl_absorpt_correction_T_min 0.5467
_exptl_absorpt_correction_type SCALEPACK
_exptl_crystal_colour colourless
_exptl_crystal_density_diffrn 1.861
_exptl_crystal_density_method 'not measured'
_exptl_crystal_description plates
_exptl_crystal_F_000 3040
_exptl_crystal_size_max 0.125
_exptl_crystal_size_mid 0.125
_exptl_crystal_size_min 0.025
_refine_diff_density_max 0.969
_refine_diff_density_min -0.767
_refine_diff_density_rms 0.132
_refine_ls_extinction_method none
_refine_ls_goodness_of_fit_all 0.792
_refine_ls_goodness_of_fit_obs 1.027
_refine_ls_hydrogen_treatment refU
_refine_ls_matrix_type full
_refine_ls_number_parameters 215
_refine_ls_number_reflns 3140
_refine_ls_number_restraints 0
_refine_ls_restrained_S_all 0.885
_refine_ls_restrained_S_obs 1.027
_refine_ls_R_factor_all 0.1318
_refine_ls_R_factor_obs 0.0472
_refine_ls_shift/esd_max 0.004
_refine_ls_shift/esd_mean 0.000
_refine_ls_structure_factor_coef Fsqd
_refine_ls_weighting_details 'w=1/[\s^2^(Fo^2^)+(0.0002P)^2^+0.0000P] where P=(Fo^2^+2Fc^2^)/3'
_refine_ls_weighting_scheme calc
_refine_ls_wR_factor_all 0.0723
_refine_ls_wR_factor_obs 0.0563
_reflns_number_observed 1499
_reflns_number_total 3148
_reflns_observed_criterion >2sigma(I)
_cod_data_source_file ic981005o_4.cif
_cod_data_source_block 4
_cod_depositor_comments
;
The following automatic conversions were performed:

'_refine_ls_weighting_scheme' value 'calc
w=1/[\s^2^(Fo^2^)+(0.0002P)^2^+0.0000P] where P=(Fo^2^+2Fc^2^)/3' was
changed to 'calc'. New tag '_refine_ls_weighting_details' was
created. The value of the new tag was set to
'w=1/[\s^2^(Fo^2^)+(0.0002P)^2^+0.0000P] where P=(Fo^2^+2Fc^2^)/3'.

Automatic conversion script
Id: cif_fix_values 3143 2015-03-26 13:38:13Z robertas 
;
_cod_database_code 4321869

loop_
_symmetry_equiv_pos_as_xyz
'x, y, z'
'-x, y, -z+1/2'
'x+1/2, y+1/2, z'
'-x+1/2, y+1/2, -z+1/2'
'-x, -y, -z'
'x, -y, z-1/2'
'-x+1/2, -y+1/2, -z'
'x+1/2, -y+1/2, z-1/2'

loop_
_atom_site_aniso_label
_atom_site_aniso_U_11
_atom_site_aniso_U_22
_atom_site_aniso_U_33
_atom_site_aniso_U_23
_atom_site_aniso_U_13
_atom_site_aniso_U_12
Pt1 0.0415(3) 0.0343(3) 0.0393(3) 0.0052(5) -0.0029(2) -0.0053(5)
C10 0.115(14) 0.035(12) 0.061(12) -0.019(9) 0.007(11) 0.002(10)
C10A 0.095(14) 0.137(19) 0.076(15) -0.033(12) 0.035(11) -0.036(12)
N2 0.069(8) 0.064(10) 0.052(10) 0.027(7) -0.029(8) -0.014(7)
C8 0.039(10) 0.075(14) 0.063(13) 0.025(10) -0.014(9) -0.011(9)
N2' 0.047(7) 0.058(9) 0.070(9) 0.027(7) -0.021(7) -0.033(6)
C7' 0.078(10) 0.083(12) 0.070(11) 0.030(11) -0.017(9) -0.010(11)
C8' 0.077(10) 0.061(14) 0.058(10) 0.044(9) 0.005(8) -0.028(9)
C9' 0.114(11) 0.099(14) 0.089(12) 0.055(12) -0.035(11) -0.007(12)
Cl1 0.070(3) 0.095(6) 0.071(3) -0.011(3) -0.027(3) 0.004(3)

loop_
_atom_site_label
_atom_site_type_symbol
_atom_site_fract_x
_atom_site_fract_y
_atom_site_fract_z
_atom_site_U_iso_or_equiv
_atom_site_thermal_displace_type
_atom_site_occupancy
_atom_site_calc_flag
_atom_site_refinement_flags
_atom_site_disorder_group
Pt1 Pt 0.36185(2) 0.71479(5) 0.98856(3) 0.0386(2) Uani 1 d . .
N10 N 0.4026(4) 0.5896(9) 0.9399(4) 0.048(3) Uiso 1 d . .
H10A H 0.4281(4) 0.6310(9) 0.9184(4) 0.089(11) Uiso 1 calc R .
H10B H 0.4224(4) 0.5361(9) 0.9648(4) 0.089(11) Uiso 1 calc R .
N10A N 0.3192(4) 0.8423(9) 1.0378(4) 0.048(3) Uiso 1 d . .
H10C H 0.2933(4) 0.8814(9) 1.0125(4) 0.089(11) Uiso 1 calc R .
H10D H 0.2993(4) 0.7980(9) 1.0639(4) 0.089(11) Uiso 1 calc R .
C10 C 0.3647(5) 0.5168(11) 0.8993(5) 0.070(5) Uani 1 d . .
H10E H 0.3390(22) 0.4678(56) 0.9219(6) 0.089(11) Uiso 1 calc R .
H10F H 0.3871(5) 0.4612(53) 0.8760(24) 0.089(11) Uiso 1 calc R .
H10G H 0.3429(25) 0.5731(11) 0.8729(23) 0.089(11) Uiso 1 calc R .
C10A C 0.3513(6) 0.9416(14) 1.0723(6) 0.101(6) Uani 1 d . .
H10H H 0.3796(23) 0.9030(14) 1.0997(25) 0.089(11) Uiso 1 calc R .
H10I H 0.3251(8) 0.9904(48) 1.0944(27) 0.089(11) Uiso 1 calc R .
H10J H 0.3701(27) 0.9960(45) 1.0452(7) 0.089(11) Uiso 1 calc R .
N1 N 0.2526(4) 0.8823(9) 0.7990(4) 0.035(3) Uiso 1 d . .
C2 C 0.2803(5) 0.9796(12) 0.7727(6) 0.040(4) Uiso 1 d . .
N2 N 0.2530(4) 1.0246(9) 0.7222(4) 0.063(4) Uani 1 d . .
H2A H 0.2680(4) 1.0851(9) 0.7027(4) 0.089(11) Uiso 1 calc R .
H2B H 0.2205(4) 0.9929(9) 0.7093(4) 0.089(11) Uiso 1 calc R .
N3 N 0.3309(4) 1.0320(8) 0.7910(4) 0.034(3) Uiso 1 d . .
C4 C 0.3523(5) 0.9718(12) 0.8417(6) 0.037(4) Uiso 1 d . .
C5 C 0.3290(5) 0.8754(11) 0.8745(5) 0.032(4) Uiso 1 d . .
C6 C 0.2779(5) 0.8246(12) 0.8485(5) 0.048(4) Uiso 1 d . .
O6 O 0.2516(3) 0.7293(8) 0.8700(3) 0.048(2) Uiso 1 d . .
N7 N 0.3664(4) 0.8450(9) 0.9223(4) 0.039(3) Uiso 1 d . .
C8 C 0.4117(5) 0.9162(14) 0.9180(6) 0.060(5) Uani 1 d . .
H8 H 0.4449(5) 0.9111(14) 0.9434(6) 0.090 Uiso 1 calc R .
N9 N 0.4042(5) 0.9975(11) 0.8722(5) 0.050(4) Uiso 1 d . .
C91 C 0.4466(5) 1.0947(13) 0.8507(6) 0.060(4) Uiso 1 d . .
H91A H 0.4295(5) 1.1392(13) 0.8160(6) 0.260(45) Uiso 1 calc R .
H91B H 0.4557(5) 1.1561(13) 0.8822(6) 0.260(45) Uiso 1 calc R .
C92 C 0.4959(7) 1.0352(17) 0.8358(8) 0.167(9) Uiso 1 d . .
H92A H 0.5177(32) 1.0095(126) 0.8718(8) 0.260(45) Uiso 1 calc R .
H92B H 0.5185(31) 1.0923(47) 0.8136(58) 0.260(45) Uiso 1 calc R .
H92C H 0.4861(7) 0.9621(80) 0.8118(56) 0.260(45) Uiso 1 calc R .
N1' N 0.3590(4) 0.5871(9) 1.0550(4) 0.038(3) Uiso 1 d . .
C2' C 0.4028(6) 0.5782(13) 1.1021(6) 0.045(4) Uiso 1 d . .
N2' N 0.4482(4) 0.6555(9) 1.0971(4) 0.059(4) Uani 1 d . .
H2'1 H 0.4774(4) 0.6505(9) 1.1226(4) 0.089(11) Uiso 1 calc R .
H2'2 H 0.4480(4) 0.7098(9) 1.0684(4) 0.089(11) Uiso 1 calc R .
N3' N 0.4035(4) 0.4932(10) 1.1472(4) 0.039(3) Uiso 1 d . .
C4' C 0.3570(5) 0.4180(12) 1.1443(5) 0.036(4) Uiso 1 d . .
C5' C 0.3137(5) 0.4176(12) 1.1006(5) 0.033(4) Uiso 1 d . .
C6' C 0.3114(5) 0.5035(12) 1.0540(6) 0.041(4) Uiso 1 d . .
O6' O 0.2733(3) 0.5099(7) 1.0124(3) 0.048(3) Uiso 1 d . .
N7' N 0.2778(4) 0.3208(10) 1.1166(5) 0.046(3) Uiso 1 d . .
C7' C 0.2248(5) 0.2877(12) 1.0832(5) 0.078(5) Uani 1 d . .
H7'1 H 0.2246(15) 0.1987(18) 1.0745(29) 0.089(11) Uiso 1 calc R .
H7'2 H 0.2216(16) 0.3347(55) 1.0463(16) 0.089(11) Uiso 1 calc R .
H7'3 H 0.1928(5) 0.3077(66) 1.1065(15) 0.089(11) Uiso 1 calc R .
C8' C 0.2999(5) 0.2630(12) 1.1647(5) 0.065(5) Uani 1 d . .
H8' H 0.2840(5) 0.1930(12) 1.1827(5) 0.098 Uiso 1 calc R .
N9' N 0.3493(4) 0.3208(11) 1.1840(5) 0.050(3) Uiso 1 d . .
C9' C 0.3861(5) 0.2796(13) 1.2338(5) 0.103(6) Uani 1 d . .
H9'1 H 0.3841(25) 0.1891(14) 1.2370(21) 0.089(11) Uiso 1 calc R .
H9'2 H 0.3740(20) 0.3175(55) 1.2699(7) 0.089(11) Uiso 1 calc R .
H9'3 H 0.4250(7) 0.3044(65) 1.2278(17) 0.089(11) Uiso 1 calc R .
Cl1 Cl 0.4397(2) 0.2453(4) 1.0216(2) 0.080(2) Uani 1 d . .
O11 O 0.4331(4) 0.2131(11) 1.0812(5) 0.105(4) Uiso 1 d . .
O12 O 0.4642(4) 0.3694(11) 1.0206(4) 0.089(4) Uiso 1 d . .
O13 O 0.4800(4) 0.1649(10) 0.9936(5) 0.106(4) Uiso 1 d . .
O14 O 0.3869(4) 0.2464(9) 0.9880(5) 0.133(4) Uiso 1 d . .
O1W O 0.3438(3) 1.2953(9) 0.7705(3) 0.068(3) Uiso 1 d . .
O2W O 0.0217(4) 0.8462(9) 0.1613(4) 0.095(4) Uiso 1 d . .
O3W O 0.4532(4) 1.3985(10) 0.7845(4) 0.115(4) Uiso 1 d . .

loop_
_atom_type_symbol
_atom_type_description
_atom_type_scat_dispersion_real
_atom_type_scat_dispersion_imag
_atom_type_scat_source
C C 0.0033 0.0016 'International Tables Vol C Tables 4.2.6.8 and 6.1.1.4'
H H 0.0000 0.0000 'International Tables Vol C Tables 4.2.6.8 and 6.1.1.4'
N N 0.0061 0.0033 'International Tables Vol C Tables 4.2.6.8 and 6.1.1.4'
O O 0.0106 0.0060 'International Tables Vol C Tables 4.2.6.8 and 6.1.1.4'
Cl Cl 0.1484 0.1585 'International Tables Vol C Tables 4.2.6.8 and 6.1.1.4'
Pt Pt -1.7033 8.3905 'International Tables Vol C Tables 4.2.6.8 and 6.1.1.4'

loop_
_geom_angle_atom_site_label_1
_geom_angle_atom_site_label_2
_geom_angle_atom_site_label_3
_geom_angle
_geom_angle_site_symmetry_1
_geom_angle_site_symmetry_3
_geom_angle_publ_flag
N10 Pt1 N1' 89.8(4) . . ?
N10 Pt1 N7 90.2(4) . . ?
N1' Pt1 N7 178.8(4) . . ?
N10 Pt1 N10A 179.3(3) . . ?
N1' Pt1 N10A 90.3(4) . . ?
N7 Pt1 N10A 89.7(4) . . ?
C10 N10 Pt1 113.7(8) . . ?
C10 N10 H10A 108.8(7) . . ?
Pt1 N10 H10A 108.8(3) . . ?
C10 N10 H10B 108.8(7) . . ?
Pt1 N10 H10B 108.8(3) . . ?
H10A N10 H10B 107.7 . . ?
C10A N10A Pt1 120.2(8) . . ?
C10A N10A H10C 107.3(7) . . ?
Pt1 N10A H10C 107.3(2) . . ?
C10A N10A H10D 107.3(7) . . ?
Pt1 N10A H10D 107.3(3) . . ?
H10C N10A H10D 106.9 . . ?
N10 C10 H10E 109.5(7) . . ?
N10 C10 H10F 109.5(7) . . ?
H10E C10 H10F 109.5 . . ?
N10 C10 H10G 109.5(7) . . ?
H10E C10 H10G 109.5 . . ?
H10F C10 H10G 109.5 . . ?
N10A C10A H10H 109.5(7) . . ?
N10A C10A H10I 109.5(7) . . ?
H10H C10A H10I 109.5 . . ?
N10A C10A H10J 109.5(7) . . ?
H10H C10A H10J 109.5 . . ?
H10I C10A H10J 109.5 . . ?
C2 N1 C6 119.6(10) . . ?
N3 C2 N2 117.9(13) . . ?
N3 C2 N1 127.5(11) . . ?
N2 C2 N1 114.6(12) . . ?
C2 N2 H2A 120.0(8) . . ?
C2 N2 H2B 120.0(8) . . ?
H2A N2 H2B 120.0 . . ?
C2 N3 C4 109.0(11) . . ?
N3 C4 N9 125.4(12) . . ?
N3 C4 C5 130.3(11) . . ?
N9 C4 C5 104.3(11) . . ?
N7 C5 C4 109.4(10) . . ?
N7 C5 C6 135.7(13) . . ?
C4 C5 C6 114.5(11) . . ?
O6 C6 N1 117.5(11) . . ?
O6 C6 C5 123.9(11) . . ?
N1 C6 C5 118.5(12) . . ?
C8 N7 C5 106.5(11) . . ?
C8 N7 Pt1 121.7(9) . . ?
C5 N7 Pt1 131.8(9) . . ?
N7 C8 N9 111.2(12) . . ?
N7 C8 H8 124.4(8) . . ?
N9 C8 H8 124.4(8) . . ?
C8 N9 C4 108.5(12) . . ?
C8 N9 C91 128.2(11) . . ?
C4 N9 C91 123.0(11) . . ?
C92 C91 N9 109.7(14) . . ?
C92 C91 H91A 109.7(9) . . ?
N9 C91 H91A 109.7(6) . . ?
C92 C91 H91B 109.7(9) . . ?
N9 C91 H91B 109.7(7) . . ?
H91A C91 H91B 108.2 . . ?
C91 C92 H92A 109.5(9) . . ?
C91 C92 H92B 109.5(10) . . ?
H92A C92 H92B 109.47(7) . . ?
C91 C92 H92C 109.5(9) . . ?
H92A C92 H92C 109.5 . . ?
H92B C92 H92C 109.5 . . ?
C6' N1' C2' 119.6(12) . . ?
C6' N1' Pt1 118.1(8) . . ?
C2' N1' Pt1 122.3(9) . . ?
N2' C2' N3' 119.7(11) . . ?
N2' C2' N1' 115.4(12) . . ?
N3' C2' N1' 124.7(13) . . ?
C2' N2' H2'1 120.0(7) . . ?
C2' N2' H2'2 120.0(7) . . ?
H2'1 N2' H2'2 120.0 . . ?
C4' N3' C2' 112.9(11) . . ?
N3' C4' C5' 126.5(13) . . ?
N3' C4' N9' 123.4(12) . . ?
C5' C4' N9' 109.9(12) . . ?
C4' C5' N7' 104.4(12) . . ?
C4' C5' C6' 122.1(13) . . ?
N7' C5' C6' 133.4(12) . . ?
O6' C6' C5' 126.2(13) . . ?
O6' C6' N1' 119.8(12) . . ?
C5' C6' N1' 114.0(12) . . ?
C8' N7' C5' 110.2(10) . . ?
C8' N7' C7' 126.0(12) . . ?
C5' N7' C7' 123.8(11) . . ?
N7' C7' H7'1 109.5(7) . . ?
N7' C7' H7'2 109.5(7) . . ?
H7'1 C7' H7'2 109.5 . . ?
N7' C7' H7'3 109.5(6) . . ?
H7'1 C7' H7'3 109.47(6) . . ?
H7'2 C7' H7'3 109.5 . . ?
N7' C8' N9' 109.4(12) . . ?
N7' C8' H8' 125.3(7) . . ?
N9' C8' H8' 125.3(7) . . ?
C8' N9' C4' 106.0(10) . . ?
C8' N9' C9' 124.7(12) . . ?
C4' N9' C9' 129.2(11) . . ?
N9' C9' H9'1 109.5(7) . . ?
N9' C9' H9'2 109.5(7) . . ?
H9'1 C9' H9'2 109.47(5) . . ?
N9' C9' H9'3 109.5(7) . . ?
H9'1 C9' H9'3 109.5 . . ?
H9'2 C9' H9'3 109.5 . . ?
O11 Cl1 O14 111.5(7) . . ?
O11 Cl1 O12 107.9(7) . . ?
O14 Cl1 O12 108.8(6) . . ?
O11 Cl1 O13 112.7(7) . . ?
O14 Cl1 O13 110.4(6) . . ?
O12 Cl1 O13 105.2(7) . . ?

loop_
_geom_bond_atom_site_label_1
_geom_bond_atom_site_label_2
_geom_bond_distance
_geom_bond_site_symmetry_2
_geom_bond_publ_flag
Pt1 N10 1.992(10) . ?
Pt1 N1' 2.009(10) . ?
Pt1 N7 2.028(10) . ?
Pt1 N10A 2.037(10) . ?
N10 C10 1.445(12) . ?
N10 H10A 0.90 . ?
N10 H10B 0.90 . ?
N10A C10A 1.476(13) . ?
N10A H10C 0.90 . ?
N10A H10D 0.90 . ?
C10 H10E 0.96 . ?
C10 H10F 0.96 . ?
C10 H10G 0.96 . ?
C10A H10H 0.96 . ?
C10A H10I 0.96 . ?
C10A H10J 0.96 . ?
N1 C2 1.366(13) . ?
N1 C6 1.362(12) . ?
C2 N3 1.342(12) . ?
C2 N2 1.345(11) . ?
N2 H2A 0.86 . ?
N2 H2B 0.86 . ?
N3 C4 1.365(12) . ?
C4 N9 1.376(12) . ?
C4 C5 1.385(14) . ?
C5 N7 1.370(12) . ?
C5 C6 1.397(13) . ?
C6 O6 1.289(12) . ?
N7 C8 1.306(13) . ?
C8 N9 1.338(14) . ?
C8 H8 0.93 . ?
N9 C91 1.524(14) . ?
C91 C92 1.37(2) . ?
C91 H91A 0.97 . ?
C91 H91B 0.97 . ?
C92 H92A 0.96 . ?
C92 H92B 0.960(2) . ?
C92 H92C 0.96 . ?
N1' C6' 1.417(13) . ?
N1' C2' 1.421(12) . ?
C2' N2' 1.346(14) . ?
C2' N3' 1.348(13) . ?
N2' H2'1 0.86 . ?
N2' H2'2 0.86 . ?
N3' C4' 1.342(13) . ?
C4' C5' 1.356(13) . ?
C4' N9' 1.376(13) . ?
C5' N7' 1.383(13) . ?
C5' C6' 1.379(14) . ?
C6' O6' 1.243(11) . ?
N7' C8' 1.310(11) . ?
N7' C7' 1.445(11) . ?
C7' H7'1 0.96 . ?
C7' H7'2 0.96 . ?
C7' H7'3 0.96 . ?
C8' N9' 1.348(12) . ?
C8' H8' 0.93 . ?
N9' C9' 1.427(11) . ?
C9' H9'1 0.96 . ?
C9' H9'2 0.96 . ?
C9' H9'3 0.9600(12) . ?
Cl1 O11 1.392(10) . ?
Cl1 O14 1.397(9) . ?
Cl1 O12 1.431(10) . ?
Cl1 O13 1.439(10) . ?

loop_
_geom_torsion_atom_site_label_1
_geom_torsion_atom_site_label_2
_geom_torsion_atom_site_label_3
_geom_torsion_atom_site_label_4
_geom_torsion
_geom_torsion_site_symmetry_1
_geom_torsion_site_symmetry_2
_geom_torsion_site_symmetry_3
_geom_torsion_site_symmetry_4
_geom_torsion_publ_flag
N1' Pt1 N10 C10 93.7(9) . . . . ?
N7 Pt1 N10 C10 -87.5(9) . . . . ?
N10A Pt1 N10 C10 -5.1(355) . . . . ?
N10 Pt1 N10A C10A -162.6(346) . . . . ?
N1' Pt1 N10A C10A 98.6(10) . . . . ?
N7 Pt1 N10A C10A -80.2(10) . . . . ?
C6 N1 C2 N3 -2.5(21) . . . . ?
C6 N1 C2 N2 176.3(10) . . . . ?
N2 C2 N3 C4 -178.5(10) . . . . ?
N1 C2 N3 C4 0.3(18) . . . . ?
C2 N3 C4 N9 177.9(11) . . . . ?
C2 N3 C4 C5 -2.5(19) . . . . ?
N3 C4 C5 N7 179.9(11) . . . . ?
N9 C4 C5 N7 -0.5(14) . . . . ?
N3 C4 C5 C6 6.4(21) . . . . ?
N9 C4 C5 C6 -174.0(10) . . . . ?
C2 N1 C6 O6 -176.7(11) . . . . ?
C2 N1 C6 C5 6.4(19) . . . . ?
N7 C5 C6 O6 4.3(24) . . . . ?
C4 C5 C6 O6 175.5(11) . . . . ?
N7 C5 C6 N1 -179.0(12) . . . . ?
C4 C5 C6 N1 -7.8(18) . . . . ?
C4 C5 N7 C8 -2.2(15) . . . . ?
C6 C5 N7 C8 169.3(15) . . . . ?
C4 C5 N7 Pt1 -179.7(8) . . . . ?
C6 C5 N7 Pt1 -8.3(22) . . . . ?
N10 Pt1 N7 C8 -84.9(11) . . . . ?
N1' Pt1 N7 C8 4.9(183) . . . . ?
N10A Pt1 N7 C8 95.8(11) . . . . ?
N10 Pt1 N7 C5 92.4(11) . . . . ?
N1' Pt1 N7 C5 -177.9(1000) . . . . ?
N10A Pt1 N7 C5 -86.9(11) . . . . ?
C5 N7 C8 N9 4.2(16) . . . . ?
Pt1 N7 C8 N9 -178.0(9) . . . . ?
N7 C8 N9 C4 -4.6(17) . . . . ?
N7 C8 N9 C91 -178.6(12) . . . . ?
N3 C4 N9 C8 -177.4(12) . . . . ?
C5 C4 N9 C8 3.0(15) . . . . ?
N3 C4 N9 C91 -3.0(20) . . . . ?
C5 C4 N9 C91 177.3(12) . . . . ?
C8 N9 C91 C92 58.4(20) . . . . ?
C4 N9 C91 C92 -114.8(14) . . . . ?
N10 Pt1 N1' C6' -88.6(9) . . . . ?
N7 Pt1 N1' C6' -178.4(1000) . . . . ?
N10A Pt1 N1' C6' 90.7(9) . . . . ?
N10 Pt1 N1' C2' 91.1(9) . . . . ?
N7 Pt1 N1' C2' 1.3(182) . . . . ?
N10A Pt1 N1' C2' -89.6(9) . . . . ?
C6' N1' C2' N2' 175.6(11) . . . . ?
Pt1 N1' C2' N2' -4.1(15) . . . . ?
C6' N1' C2' N3' 0.8(19) . . . . ?
Pt1 N1' C2' N3' -179.0(10) . . . . ?
N2' C2' N3' C4' -176.3(12) . . . . ?
N1' C2' N3' C4' -1.7(18) . . . . ?
C2' N3' C4' C5' 3.2(19) . . . . ?
C2' N3' C4' N9' 177.2(12) . . . . ?
N3' C4' C5' N7' 177.6(12) . . . . ?
N9' C4' C5' N7' 2.9(14) . . . . ?
N3' C4' C5' C6' -3.9(21) . . . . ?
N9' C4' C5' C6' -178.6(12) . . . . ?
C4' C5' C6' O6' -179.7(11) . . . . ?
N7' C5' C6' O6' -1.7(25) . . . . ?
C4' C5' C6' N1' 2.4(19) . . . . ?
N7' C5' C6' N1' -179.5(12) . . . . ?
C2' N1' C6' O6' -179.0(10) . . . . ?
Pt1 N1' C6' O6' 0.7(16) . . . . ?
C2' N1' C6' C5' -1.0(17) . . . . ?
Pt1 N1' C6' C5' 178.7(9) . . . . ?
C4' C5' N7' C8' -3.4(14) . . . . ?
C6' C5' N7' C8' 178.3(14) . . . . ?
C4' C5' N7' C7' 178.5(10) . . . . ?
C6' C5' N7' C7' 0.3(23) . . . . ?
C5' N7' C8' N9' 2.6(15) . . . . ?
C7' N7' C8' N9' -179.4(10) . . . . ?
N7' C8' N9' C4' -0.7(15) . . . . ?
N7' C8' N9' C9' -177.1(11) . . . . ?
N3' C4' N9' C8' -176.4(12) . . . . ?
C5' C4' N9' C8' -1.5(15) . . . . ?
N3' C4' N9' C9' -0.3(22) . . . . ?
C5' C4' N9' C9' 174.7(12) . . . . ?
